data_7120072
loop_
_publ_author_name
'Huang, Bo'
'Sun, Lin-Ying'
'Wang, Sha-Sha'
'Zhang, Jianyu'
'Ji, Chengmin'
'Luo, Junhua'
'Zhang, Wei-Xiong'
'Chen, Xiao-Ming'

_publ_section_title
;
 A near-room-temperature organic-inorganic hybrid molecular ferroelectric:
 [C6H5CH2CH2NH3]2[CdI4]
;
_journal_name_full 'Chem. Commun.'
_journal_paper_doi 10.1039/C7CC02408H
_journal_year 2017
_chemical_formula_moiety 'Cd I4, 2(C8 H12 N)'
_chemical_formula_sum 'C16 H24 Cd I4 N2'
_chemical_formula_weight 864.37
_space_group_crystal_system monoclinic
_space_group_IT_number 4
_space_group_name_Hall 'P 2yb'
_space_group_name_H-M_alt 'P 1 21 1'
_symmetry_space_group_name_Hall 'P 2yb'
_symmetry_space_group_name_H-M 'P 1 21 1'
_atom_sites_solution_hydrogens geom
_atom_sites_solution_primary dual
_audit_creation_date 2017-03-06
_audit_creation_method
;
Olex2 1.2
(compiled 2017.03.02 svn.r3394 for OlexSys, GUI svn.r5324)
;
_audit_update_record
;
2017-03-16 deposited with the CCDC.
2017-05-04 downloaded from the CCDC.
;
_cell_angle_alpha 90
_cell_angle_beta 98.698(3)
_cell_angle_gamma 90
_cell_formula_units_Z 2
_cell_length_a 10.7635(12)
_cell_length_b 8.4013(8)
_cell_length_c 13.5791(13)
_cell_measurement_reflns_used 9900
_cell_measurement_temperature 220(2)
_cell_measurement_theta_max 27.515
_cell_measurement_theta_min 3.035
_cell_volume 1213.8(2)
_computing_molecular_graphics 'Olex2 (Dolomanov et al., 2009)'
_computing_publication_material 'Olex2 (Dolomanov et al., 2009)'
_computing_structure_refinement 'ShelXL (Sheldrick, 2015)'
_computing_structure_solution 'ShelXT (Sheldrick, 2015)'
_diffrn_ambient_temperature 220(2)
_diffrn_measured_fraction_theta_full 0.996
_diffrn_measured_fraction_theta_max 0.996
_diffrn_measurement_device_type 'multiwire proportional'
_diffrn_measurement_method 'phi and omega scans'
_diffrn_radiation_monochromator graphite
_diffrn_radiation_type MoK\a
_diffrn_radiation_wavelength 0.71073
_diffrn_reflns_av_R_equivalents 0.0595
_diffrn_reflns_av_unetI/netI 0.0714
_diffrn_reflns_Laue_measured_fraction_full 0.996
_diffrn_reflns_Laue_measured_fraction_max 0.996
_diffrn_reflns_limit_h_max 13
_diffrn_reflns_limit_h_min -13
_diffrn_reflns_limit_k_max 10
_diffrn_reflns_limit_k_min -10
_diffrn_reflns_limit_l_max 16
_diffrn_reflns_limit_l_min -16
_diffrn_reflns_number 9074
_diffrn_reflns_point_group_measured_fraction_full 0.997
_diffrn_reflns_point_group_measured_fraction_max 0.998
_diffrn_reflns_theta_full 25.242
_diffrn_reflns_theta_max 25.999
_diffrn_reflns_theta_min 3.035
_exptl_absorpt_coefficient_mu 5.988
_exptl_absorpt_correction_T_max 1.000000
_exptl_absorpt_correction_T_min 0.160778
_exptl_absorpt_correction_type multi-scan
_exptl_absorpt_process_details ABSCOR
_exptl_crystal_colour colorless
_exptl_crystal_density_diffrn 2.365
_exptl_crystal_description block
_exptl_crystal_F_000 788
_exptl_crystal_size_max 0.3
_exptl_crystal_size_mid 0.3
_exptl_crystal_size_min 0.2
_exptl_transmission_factor_max 1.000000
_exptl_transmission_factor_min 0.160778
_refine_diff_density_max 1.498
_refine_diff_density_min -0.841
_refine_diff_density_rms 0.201
_refine_ls_abs_structure_details
;
 Refined as an inversion twin.
;
_refine_ls_abs_structure_Flack 0.52(7)
_refine_ls_extinction_method none
_refine_ls_goodness_of_fit_ref 1.058
_refine_ls_hydrogen_treatment constr
_refine_ls_matrix_type full
_refine_ls_number_parameters 197
_refine_ls_number_reflns 4509
_refine_ls_number_restraints 5
_refine_ls_restrained_S_all 1.058
_refine_ls_R_factor_all 0.0453
_refine_ls_R_factor_gt 0.0415
_refine_ls_shift/su_max 0.000
_refine_ls_shift/su_mean 0.000
_refine_ls_structure_factor_coef Fsqd
_refine_ls_weighting_details 'w=1/[\s^2^(Fo^2^)+(0.0570P)^2^+0.7820P] where P=(Fo^2^+2Fc^2^)/3'
_refine_ls_weighting_scheme calc
_refine_ls_wR_factor_gt 0.1022
_refine_ls_wR_factor_ref 0.1076
_reflns_Friedel_coverage 0.869
_reflns_Friedel_fraction_full 1.000
_reflns_Friedel_fraction_max 1.000
_reflns_number_gt 4203
_reflns_number_total 4509
_reflns_threshold_expression 'I > 2\s(I)'
_cod_data_source_file c7cc02408h2.cif
_cod_data_source_block z
_cod_database_code 7120072
_shelx_shelxl_version_number 2016/6
_shelx_space_group_comment
;
The symmetry employed for this shelxl refinement is uniquely defined
by the following loop, which should always be used as a source of
symmetry information in preference to the above space-group names.
They are only intended as comments.
;
_shelx_estimated_absorpt_t_max 1.000
_shelx_estimated_absorpt_t_min 0.161
_olex2_refinement_description
;
1. Twinned data refinement
 Scales: 0.48(7)
 0.52(7)
2. Fixed Uiso
 At 1.2 times of:
  All C(H) groups, All C(H,H) groups, All N(H,H,H) groups
3. Restrained distances
 C1-C2 = C2-C3 = C10-C11
 1.52 with sigma of 0.02
 C9-C10
 1.51 with sigma of 0.01
4. Others
 Sof(I4')=1-FVAR(1)
 Sof(I4)=FVAR(1)
5.a Secondary CH2 refined with riding coordinates:
 C1(H1D,H1E), C2(H2A,H2B), C9(H9A,H9B), C10(H10A,H10B)
5.b Aromatic/amide H refined with riding coordinates:
 C4(H4), C5(H5), C6(H6), C7(H7), C8(H8), C12(H12), C13(H13), C14(H14),
 C15(H15), C16(H16)
5.c Fitted hexagon refined as free rotating group:
 C3(C4,C5,C6,C7,C8), C11(C12,C13,C14,C15,C16)
5.d Idealised Me refined as rotating group:
 N1(H1A,H1B,H1C), N2(H2C,H2D,H2E)
;
_olex2_submission_special_instructions 'No special instructions were received'

loop_
_space_group_symop_operation_xyz
'x, y, z'
'-x, y+1/2, -z'

loop_
_atom_site_label
_atom_site_type_symbol
_atom_site_fract_x
_atom_site_fract_y
_atom_site_fract_z
_atom_site_U_iso_or_equiv
_atom_site_adp_type
_atom_site_occupancy
_atom_site_site_symmetry_order
_atom_site_calc_flag
_atom_site_refinement_flags_posn
_atom_site_refinement_flags_occupancy
_atom_site_disorder_assembly
_atom_site_disorder_group
I1 I 0.70911(7) 0.2998(2) -0.16128(5) 0.0585(3) Uani 1 1 d . . . .
I2 I 0.66057(10) 0.5427(2) 0.12364(7) 0.0494(2) Uani 1 1 d . . . .
I3 I 0.67199(9) 0.0131(2) 0.11460(6) 0.0493(2) Uani 1 1 d . . . .
I4 I 1.0315(3) 0.3156(17) 0.1002(4) 0.0576(16) Uani 0.79(4) 1 d . P A 1
I4' I 1.0332(17) 0.253(5) 0.0999(14) 0.056(4) Uani 0.21(4) 1 d . P A 2
Cd1 Cd 0.77156(7) 0.2857(2) 0.04323(5) 0.0419(2) Uani 1 1 d . . . .
N1 N 1.0470(10) 0.2731(19) 0.8377(6) 0.060(3) Uani 1 1 d . . . .
H1A H 1.090860 0.363053 0.846666 0.072 Uiso 1 1 calc GR . . .
H1B H 1.091915 0.193631 0.868410 0.072 Uiso 1 1 calc GR . . .
H1C H 0.975752 0.283613 0.862955 0.072 Uiso 1 1 calc GR . . .
C1 C 1.0174(13) 0.2377(15) 0.7290(8) 0.054(3) Uani 1 1 d D . . .
H1D H 0.949966 0.160238 0.717431 0.064 Uiso 1 1 calc R . . .
H1E H 1.090772 0.192765 0.705823 0.064 Uiso 1 1 calc R . . .
C2 C 0.9780(14) 0.3902(15) 0.6714(8) 0.052(3) Uani 1 1 d D . . .
H2A H 1.050048 0.459761 0.671969 0.062 Uiso 1 1 calc R . . .
H2B H 0.915115 0.446047 0.702348 0.062 Uiso 1 1 calc R . . .
C3 C 0.9241(7) 0.3460(11) 0.5640(4) 0.046(3) Uani 1 1 d D . . .
C4 C 0.9908(7) 0.3841(11) 0.4872(6) 0.055(3) Uani 1 1 d G . . .
H4 H 1.067358 0.437055 0.501173 0.066 Uiso 1 1 calc R . . .
C5 C 0.9432(10) 0.3431(13) 0.3897(5) 0.076(5) Uani 1 1 d G . . .
H5 H 0.987849 0.368658 0.338285 0.091 Uiso 1 1 calc R . . .
C6 C 0.8288(10) 0.2640(14) 0.3688(4) 0.072(4) Uani 1 1 d G . . .
H6 H 0.796952 0.236585 0.303540 0.087 Uiso 1 1 calc R . . .
C7 C 0.7621(8) 0.2259(13) 0.4456(6) 0.080(5) Uani 1 1 d G . . .
H7 H 0.685563 0.172909 0.431683 0.097 Uiso 1 1 calc R . . .
C8 C 0.8097(7) 0.2668(12) 0.5432(5) 0.055(3) Uani 1 1 d G . . .
H8 H 0.765070 0.241304 0.594571 0.066 Uiso 1 1 calc R . . .
N2 N 0.3908(10) 0.2747(19) 0.1282(6) 0.060(3) Uani 1 1 d . . . .
H2C H 0.419545 0.192107 0.097251 0.072 Uiso 1 1 calc GR . . .
H2D H 0.432064 0.362266 0.115367 0.072 Uiso 1 1 calc GR . . .
H2E H 0.309173 0.287334 0.106497 0.072 Uiso 1 1 calc GR . . .
C9 C 0.4104(15) 0.2451(15) 0.2374(8) 0.062(4) Uani 1 1 d D . . .
H9A H 0.499869 0.236917 0.260786 0.075 Uiso 1 1 calc R . . .
H9B H 0.372482 0.143781 0.249955 0.075 Uiso 1 1 calc R . . .
C11 C 0.3664(9) 0.3290(11) 0.4047(4) 0.056(3) Uani 1 1 d D . . .
C12 C 0.4604(8) 0.4007(11) 0.4715(6) 0.067(4) Uani 1 1 d G . . .
H12 H 0.517687 0.468828 0.448248 0.080 Uiso 1 1 calc R . . .
C13 C 0.4689(9) 0.3708(13) 0.5729(6) 0.073(5) Uani 1 1 d G . . .
H13 H 0.531769 0.418823 0.617601 0.087 Uiso 1 1 calc R . . .
C14 C 0.3833(11) 0.2690(13) 0.6076(5) 0.065(4) Uani 1 1 d G . . .
H14 H 0.388960 0.248990 0.675507 0.078 Uiso 1 1 calc R . . .
C15 C 0.2893(10) 0.1972(12) 0.5408(8) 0.086(5) Uani 1 1 d G . . .
H15 H 0.232069 0.129159 0.564062 0.103 Uiso 1 1 calc R . . .
C16 C 0.2809(8) 0.2272(12) 0.4394(7) 0.074(5) Uani 1 1 d G . . .
H16 H 0.217985 0.179161 0.394709 0.088 Uiso 1 1 calc R . . .
C10 C 0.3567(19) 0.3709(19) 0.2958(9) 0.083(6) Uani 1 1 d D . . .
H10A H 0.269041 0.386864 0.268357 0.100 Uiso 1 1 calc R . . .
H10B H 0.400773 0.470137 0.289249 0.100 Uiso 1 1 calc R . . .

loop_
_atom_site_aniso_label
_atom_site_aniso_U_11
_atom_site_aniso_U_22
_atom_site_aniso_U_33
_atom_site_aniso_U_23
_atom_site_aniso_U_13
_atom_site_aniso_U_12
I1 0.0427(4) 0.0957(7) 0.0348(3) -0.0006(5) -0.0012(3) 0.0074(5)
I2 0.0503(6) 0.0406(5) 0.0561(5) -0.0079(3) 0.0039(4) 0.0000(3)
I3 0.0534(6) 0.0398(5) 0.0532(5) 0.0031(3) 0.0033(4) -0.0031(3)
I4 0.0340(10) 0.097(4) 0.0402(9) -0.0132(17) 0.0004(6) 0.0002(15)
I4' 0.054(5) 0.075(10) 0.036(4) 0.004(5) 0.001(3) -0.009(5)
Cd1 0.0412(4) 0.0456(4) 0.0377(4) 0.0006(4) 0.0020(3) -0.0013(4)
N1 0.046(6) 0.097(8) 0.035(4) 0.000(6) -0.004(4) 0.019(7)
C1 0.052(8) 0.079(9) 0.029(5) -0.004(5) 0.002(5) 0.010(6)
C2 0.054(8) 0.062(7) 0.039(6) -0.005(5) 0.003(5) -0.001(6)
C3 0.051(7) 0.054(6) 0.033(5) -0.002(4) 0.003(5) 0.010(5)
C4 0.067(10) 0.055(7) 0.043(7) -0.001(5) 0.012(6) 0.003(6)
C5 0.128(16) 0.072(9) 0.034(6) 0.013(6) 0.031(8) 0.022(9)
C6 0.093(12) 0.073(9) 0.043(6) -0.013(7) -0.013(7) 0.018(9)
C7 0.061(10) 0.095(12) 0.072(10) -0.009(8) -0.034(8) -0.001(8)
C8 0.054(7) 0.068(8) 0.040(5) 0.001(6) -0.001(5) -0.005(7)
N2 0.045(6) 0.089(7) 0.043(5) -0.011(6) 0.001(4) -0.007(7)
C9 0.084(11) 0.069(10) 0.035(6) 0.009(5) 0.014(6) 0.004(7)
C11 0.051(7) 0.073(9) 0.039(6) -0.019(5) -0.005(5) 0.021(6)
C12 0.053(9) 0.065(8) 0.082(11) -0.009(7) 0.009(7) -0.013(7)
C13 0.083(12) 0.078(10) 0.050(8) -0.021(7) -0.015(7) 0.014(8)
C14 0.086(10) 0.072(8) 0.041(6) 0.008(7) 0.024(6) 0.023(9)
C15 0.080(13) 0.064(10) 0.124(16) 0.011(9) 0.050(12) 0.004(9)
C16 0.051(9) 0.102(12) 0.072(10) -0.022(8) 0.020(7) -0.020(8)
C10 0.101(14) 0.103(13) 0.044(8) 0.016(7) 0.006(8) 0.048(10)

loop_
_atom_type_symbol
_atom_type_description
_atom_type_scat_dispersion_real
_atom_type_scat_dispersion_imag
_atom_type_scat_source
C C 0.0033 0.0016 'International Tables Vol C Tables 4.2.6.8 and 6.1.1.4'
H H 0.0000 0.0000 'International Tables Vol C Tables 4.2.6.8 and 6.1.1.4'
Cd Cd -0.8075 1.2024 'International Tables Vol C Tables 4.2.6.8 and 6.1.1.4'
I I -0.4742 1.8119 'International Tables Vol C Tables 4.2.6.8 and 6.1.1.4'
N N 0.0061 0.0033 'International Tables Vol C Tables 4.2.6.8 and 6.1.1.4'

loop_
_geom_angle_atom_site_label_1
_geom_angle_atom_site_label_2
_geom_angle_atom_site_label_3
_geom_angle
I1 Cd1 I2 108.00(4)
I1 Cd1 I3 109.88(4)
I1 Cd1 I4 110.82(12)
I1 Cd1 I4' 111.1(4)
I2 Cd1 I4 107.1(2)
I2 Cd1 I4' 116.2(9)
I3 Cd1 I2 107.12(3)
I3 Cd1 I4 113.7(3)
I3 Cd1 I4' 104.3(6)
N1 C1 C2 109.9(10)
C1 C2 C3 108.7(9)
C4 C3 C2 119.6(7)
C4 C3 C8 120.0
C8 C3 C2 120.4(7)
C5 C4 C3 120.0
C4 C5 C6 120.0
C7 C6 C5 120.0
C6 C7 C8 120.0
C7 C8 C3 120.0
N2 C9 C10 113.9(11)
C12 C11 C16 120.0
C12 C11 C10 118.3(11)
C16 C11 C10 121.6(11)
C11 C12 C13 120.0
C14 C13 C12 120.0
C15 C14 C13 120.0
C16 C15 C14 120.0
C15 C16 C11 120.0
C9 C10 C11 112.4(10)

loop_
_geom_bond_atom_site_label_1
_geom_bond_atom_site_label_2
_geom_bond_distance
I1 Cd1 2.7593(10)
I2 Cd1 2.7710(11)
I3 Cd1 2.7654(12)
I4 Cd1 2.799(4)
I4' Cd1 2.819(19)
N1 C1 1.492(13)
C1 C2 1.528(15)
C2 C3 1.531(12)
C3 C4 1.3900
C3 C8 1.3900
C4 C5 1.3900
C5 C6 1.3900
C6 C7 1.3900
C7 C8 1.3900
N2 C9 1.487(14)
C9 C10 1.489(11)
C11 C12 1.3900
C11 C16 1.3900
C11 C10 1.509(13)
C12 C13 1.3900
C13 C14 1.3900
C14 C15 1.3900
C15 C16 1.3900

loop_
_twin_individual_id
_twin_individual_mass_fraction_refined
1 0.48(7)
2 0.52(7)
